data_7062095
loop_
_publ_author_name
'Li, Debao'
'Li, Peiying'
'Zhao, Yuling'
'Su, Ruige'
'Guo, Yongchun'
'Su, Wenming'
'Yu, Tianzhi'

_publ_section_title
;
 AIEE-active V-shaped fused-biscoumarins: synthesis, photophysical and
 electroluminescence properties
;
_journal_issue 48
_journal_name_full 'New Journal of Chemistry'
_journal_page_first 23213
_journal_page_last 23224
_journal_paper_doi 10.1039/D2NJ03977J
_journal_volume 46
_journal_year 2022
_chemical_formula_moiety 'C40 H31 N O4'
_chemical_formula_sum 'C40 H31 N O4'
_chemical_formula_weight 589.66
_space_group_crystal_system triclinic
_space_group_IT_number 2
_space_group_name_Hall '-P 1'
_space_group_name_H-M_alt 'P -1'
_atom_sites_solution_hydrogens mixed
_atom_sites_solution_primary dual
_audit_creation_date 2021-12-29
_audit_creation_method
;
Olex2 1.3
(compiled 2020.11.12 svn.r5f609507 for OlexSys, GUI svn.r6408)
;
_audit_update_record
;
2022-08-10 deposited with the CCDC.	2022-11-14 downloaded from the CCDC.
;
_cell_angle_alpha 78.317(5)
_cell_angle_beta 72.954(6)
_cell_angle_gamma 67.296(5)
_cell_formula_units_Z 4
_cell_length_a 12.7991(8)
_cell_length_b 16.2884(9)
_cell_length_c 16.7129(11)
_cell_measurement_reflns_used 9506
_cell_measurement_temperature 150.00(10)
_cell_measurement_theta_max 73.2240
_cell_measurement_theta_min 2.9450
_cell_volume 3057.2(4)
_computing_cell_refinement 'CrysAlisPro 1.171.38.43f (Rigaku OD, 2015)'
_computing_data_collection 'CrysAlisPro 1.171.38.43f (Rigaku OD, 2015)'
_computing_data_reduction 'CrysAlisPro 1.171.38.43f (Rigaku OD, 2015)'
_computing_molecular_graphics 'Olex2 1.3 (Dolomanov et al., 2009)'
_computing_publication_material 'Olex2 1.3 (Dolomanov et al., 2009)'
_computing_structure_refinement 'SHELXL 2018/3 (Sheldrick, 2015)'
_computing_structure_solution 'SHELXT  (Sheldrick, 2015)'
_diffrn_ambient_environment N~2~
_diffrn_ambient_temperature 150.00(10)
_diffrn_detector 'CCD plate'
_diffrn_detector_area_resol_mean 5.2684
_diffrn_detector_type AtlasS2
_diffrn_measured_fraction_theta_full 0.999
_diffrn_measured_fraction_theta_max 0.970
_diffrn_measurement_details
;
List of Runs (angles in degrees, time in seconds):

  # Type    Start    End  Width  t~exp~   \w     \q     \k     \f   Frames
#--------------------------------------------------------------------------
  1  \w    -66.00  33.00   1.00    1.00    --  -41.11  38.00 -30.00   99
  2  \w    -61.00  32.00   1.00    1.00    --  -41.11  57.00-180.00   93
  3  \w     25.00  52.00   1.00    1.00    --   41.11-125.00-120.00   27
  4  \w     58.00  92.00   1.00    1.00    --   41.11-125.00 -30.00   34
  5  \w     88.00 121.00   1.00    2.00    --  106.95-125.00-120.00   33
  6  \w     37.00 116.00   1.00    2.00    --  106.95-125.00  30.00   79
  7  \w     79.00 139.00   1.00    2.00    --  106.95 -77.00  90.00   60
  8  \w     73.00 115.00   1.00    2.00    --  106.95-125.00  90.00   42
  9  \w     54.00 135.00   1.00    2.00    --  106.95 -61.00 150.00   81
 10  \w     86.00 160.00   1.00    2.00    --  106.95  61.00 120.00   74
 11  \w    118.00 166.00   1.00    2.00    --  106.95 125.00  30.00   48
 12  \w    108.00 153.00   1.00    2.00    --  106.95 125.00 150.00   45
 13  \w     94.00 177.00   1.00    2.00    --  106.95 125.00  60.00   83
 14  \w     79.00 173.00   1.00    2.00    --  106.95  30.00-120.00   94
 15  \w    109.00 169.00   1.00    2.00    --  106.95 125.00-180.00   60
 16  \w     36.00  98.00   1.00    2.00    --  106.95 -61.00  60.00   62
 17  \w     78.00 172.00   1.00    2.00    --  106.95  77.00 150.00   94
 18  \w   -108.00 -15.00   1.00    1.00    --  -41.11 -57.00  30.00   93
;
_diffrn_measurement_device 'four-circle diffractometer'
_diffrn_measurement_device_type 'SuperNova, Dual, Cu at zero, AtlasS2'
_diffrn_measurement_method '\w scans'
_diffrn_orient_matrix_type 'CrysAlisPro convention (1999,Acta A55,543-557)'
_diffrn_orient_matrix_UB_11 -0.1070313000
_diffrn_orient_matrix_UB_12 -0.0237485000
_diffrn_orient_matrix_UB_13 0.0532626000
_diffrn_orient_matrix_UB_21 0.0148110000
_diffrn_orient_matrix_UB_22 0.0252799000
_diffrn_orient_matrix_UB_23 0.0789469000
_diffrn_orient_matrix_UB_31 -0.0798162000
_diffrn_orient_matrix_UB_32 0.0970425000
_diffrn_orient_matrix_UB_33 -0.0179585000
_diffrn_radiation_monochromator mirror
_diffrn_radiation_probe x-ray
_diffrn_radiation_type 'Cu K\a'
_diffrn_radiation_wavelength 1.54184
_diffrn_reflns_av_R_equivalents 0.0453
_diffrn_reflns_av_unetI/netI 0.0592
_diffrn_reflns_Laue_measured_fraction_full 0.999
_diffrn_reflns_Laue_measured_fraction_max 0.970
_diffrn_reflns_limit_h_max 10
_diffrn_reflns_limit_h_min -15
_diffrn_reflns_limit_k_max 20
_diffrn_reflns_limit_k_min -20
_diffrn_reflns_limit_l_max 20
_diffrn_reflns_limit_l_min -20
_diffrn_reflns_number 22589
_diffrn_reflns_point_group_measured_fraction_full 0.999
_diffrn_reflns_point_group_measured_fraction_max 0.970
_diffrn_reflns_theta_full 67.684
_diffrn_reflns_theta_max 73.736
_diffrn_reflns_theta_min 2.780
_diffrn_source 'micro-focus sealed X-ray tube'
_diffrn_source_type 'SuperNova (Cu) X-ray Source'
_exptl_absorpt_coefficient_mu 0.655
_exptl_absorpt_correction_T_max 1.00000
_exptl_absorpt_correction_T_min 0.76803
_exptl_absorpt_correction_type multi-scan
_exptl_absorpt_process_details
;
CrysAlisPro 1.171.38.43f (Rigaku Oxford Diffraction, 2015)
Empirical absorption correction using spherical harmonics,
 implemented in SCALE3 ABSPACK scaling algorithm.
;
_exptl_crystal_colour yellow
_exptl_crystal_colour_primary yellow
_exptl_crystal_density_diffrn 1.281
_exptl_crystal_description block
_exptl_crystal_F_000 1240
_exptl_crystal_size_max 0.14
_exptl_crystal_size_mid 0.12
_exptl_crystal_size_min 0.1
_refine_diff_density_max 0.327
_refine_diff_density_min -0.345
_refine_diff_density_rms 0.072
_refine_ls_extinction_method none
_refine_ls_goodness_of_fit_ref 1.049
_refine_ls_hydrogen_treatment mixed
_refine_ls_matrix_type full
_refine_ls_number_parameters 823
_refine_ls_number_reflns 11987
_refine_ls_number_restraints 3
_refine_ls_restrained_S_all 1.057
_refine_ls_R_factor_all 0.0684
_refine_ls_R_factor_gt 0.0563
_refine_ls_shift/su_max 0.001
_refine_ls_shift/su_mean 0.000
_refine_ls_structure_factor_coef Fsqd
_refine_ls_weighting_details 'w=1/[\s^2^(Fo^2^)+(0.0835P)^2^+0.5286P] where P=(Fo^2^+2Fc^2^)/3'
_refine_ls_weighting_scheme calc
_refine_ls_wR_factor_gt 0.1510
_refine_ls_wR_factor_ref 0.1628
_reflns_Friedel_coverage 0.000
_reflns_number_gt 9726
_reflns_number_total 11987
_reflns_threshold_expression 'I > 2\s(I)'
_cod_data_source_file d2nj03977j1.cif
_cod_data_source_block 10633-2
_cod_depositor_comments 'Adding full bibliography for 7062095--7062096.cif.'
_cod_original_cell_volume 3057.2(3)
_cod_database_code 7062095
_shelx_shelxl_version_number 2018/3
_shelx_space_group_comment
;
The symmetry employed for this shelxl refinement is uniquely defined
by the following loop, which should always be used as a source of
symmetry information in preference to the above space-group names.
They are only intended as comments.
;
_shelx_estimated_absorpt_t_max 0.937
_shelx_estimated_absorpt_t_min 0.914
_reflns_odcompleteness_completeness 99.96
_reflns_odcompleteness_iscentric 1
_reflns_odcompleteness_theta 66.97
_olex2_refinement_description
;
1. Fixed Uiso
 At 1.2 times of:
  All C(H) groups, All C(H,H) groups
 At 1.5 times of:
  All C(H,H,H) groups
2. Restrained distances
 C012-H012
 0.8 with sigma of 0.01
 C43-H43
 0.85 with sigma of 0.01
 C12-H12
 0.85 with sigma of 0.01
3.a Secondary CH2 refined with riding coordinates:
 C36(H36A,H36B), C38(H38A,H38B), C77(H77A,H77B), C79(H79A,H79B)
3.b Aromatic/amide H refined with riding coordinates:
 C1(H1), C3(H3), C012(H012), C13(H13), C15(H15), C18(H18), C19(H19), C20(H20),
 C21(H21), C22(H22), C25(H25), C26(H26), C27(H27), C28(H28), C29(H29), C31(H31),
  C32(H32), C33(H33), C34(H34), C35(H35), C42(H42), C46(H46), C53(H53),
 C54(H54), C55(H55), C59(H59), C60(H60), C61(H61), C62(H62), C63(H63), C66(H66),
  C67(H67), C68(H68), C69(H69), C70(H70), C72(H72), C73(H73), C74(H74),
 C75(H75), C76(H76)
3.c Idealised Me refined as rotating group:
 C37(H37A,H37B,H37C), C39(H39A,H39B,H39C), C78(H78A,H78B,H78C), C80(H80A,H80B,
 H80C)
;
_olex2_date_sample_data_collection 2021-12-29
_olex2_submission_special_instructions 'No special instructions were received'
_oxdiff_exptl_absorpt_empirical_details
;
Empirical correction (ABSPACK) includes:
- Absorption correction using spherical harmonics
- Frame scaling
;
_oxdiff_exptl_absorpt_empirical_full_max 1.956
_oxdiff_exptl_absorpt_empirical_full_min 0.398

loop_
_space_group_symop_operation_xyz
'x, y, z'
'-x, -y, -z'

loop_
_atom_site_label
_atom_site_type_symbol
_atom_site_fract_x
_atom_site_fract_y
_atom_site_fract_z
_atom_site_U_iso_or_equiv
_atom_site_adp_type
_atom_site_occupancy
_atom_site_site_symmetry_order
_atom_site_calc_flag
_atom_site_refinement_flags_posn
_atom_site_refinement_flags_adp
_atom_site_refinement_flags_occupancy
_atom_site_disorder_assembly
_atom_site_disorder_group
O1 O 0.37896(12) 0.14532(9) 0.33069(8) 0.0298(3) Uani 1 1 d . . . . .
O2 O 0.56001(15) 0.12387(13) 0.26163(10) 0.0479(4) Uani 1 1 d . . . . .
O3 O 0.72067(12) 0.09780(10) 0.35127(9) 0.0365(3) Uani 1 1 d . . . . .
O4 O 0.66562(11) 0.08739(9) 0.48897(9) 0.0284(3) Uani 1 1 d . . . . .
N1 N -0.00444(15) 0.14583(11) 0.45230(12) 0.0340(4) Uani 1 1 d . . . . .
C1 C 0.12822(16) 0.11505(12) 0.54125(12) 0.0272(4) Uani 1 1 d . . . . .
H1 H 0.072621 0.104436 0.588221 0.033 Uiso 1 1 calc R U . . .
C2 C 0.10183(16) 0.13714(11) 0.46107(13) 0.0275(4) Uani 1 1 d . . . . .
C3 C 0.19102(17) 0.14712(12) 0.39125(12) 0.0279(4) Uani 1 1 d . . . . .
H3 H 0.178699 0.159145 0.337282 0.034 Uiso 1 1 calc R U . . .
C4 C 0.29676(16) 0.13900(11) 0.40316(12) 0.0255(4) Uani 1 1 d . . . . .
C5 C 0.32150(15) 0.12454(11) 0.48264(12) 0.0235(3) Uani 1 1 d . . . . .
C6 C 0.43412(15) 0.12075(10) 0.48612(12) 0.0232(3) Uani 1 1 d . . . . .
C7 C 0.51978(16) 0.11709(12) 0.41183(12) 0.0260(4) Uani 1 1 d . . . . .
C8 C 0.49400(17) 0.12703(13) 0.33000(12) 0.0297(4) Uani 1 1 d . . . . .
C9 C 0.63981(16) 0.10197(12) 0.41115(12) 0.0270(4) Uani 1 1 d . . . . .
C10 C 0.58100(15) 0.10031(11) 0.56253(12) 0.0240(3) Uani 1 1 d . . . . .
C11 C 0.46386(15) 0.12085(11) 0.56429(12) 0.0231(3) Uani 1 1 d . . . . .
C12 C 0.38462(16) 0.14380(12) 0.64175(13) 0.0273(4) Uani 1 1 d D . . . .
C012 C 0.23315(16) 0.10901(12) 0.55107(12) 0.0263(4) Uani 1 1 d D . . . .
H012 H 0.247010 0.094147 0.604673 0.032 Uiso 1 1 calc DR U . . .
C13 C 0.42075(16) 0.14252(12) 0.71200(12) 0.0271(4) Uani 1 1 d . . . . .
H13 H 0.365657 0.158393 0.762055 0.032 Uiso 1 1 calc R U . . .
C14 C 0.53938(16) 0.11764(11) 0.70912(12) 0.0253(4) Uani 1 1 d . . . . .
C15 C 0.61940(15) 0.09367(11) 0.63393(12) 0.0257(4) Uani 1 1 d . . . . .
H15 H 0.698864 0.073132 0.631231 0.031 Uiso 1 1 calc R U . . .
C16 C 0.57707(16) 0.12107(12) 0.78458(12) 0.0265(4) Uani 1 1 d . . . . .
C17 C 0.66118(16) 0.03609(12) 0.81527(12) 0.0271(4) Uani 1 1 d . . . . .
C18 C 0.75263(17) 0.03335(14) 0.84714(13) 0.0326(4) Uani 1 1 d . . . . .
H18 H 0.763909 0.086234 0.847934 0.039 Uiso 1 1 calc R U . . .
C19 C 0.82622(19) -0.04703(15) 0.87738(14) 0.0394(5) Uani 1 1 d . . . . .
H19 H 0.886100 -0.047640 0.898575 0.047 Uiso 1 1 calc R U . . .
C20 C 0.8113(2) -0.12648(14) 0.87629(14) 0.0412(5) Uani 1 1 d . . . . .
H20 H 0.860112 -0.180287 0.897422 0.049 Uiso 1 1 calc R U . . .
C21 C 0.7226(2) -0.12526(13) 0.84333(14) 0.0388(5) Uani 1 1 d . . . . .
H21 H 0.712577 -0.178469 0.841750 0.047 Uiso 1 1 calc R U . . .
C22 C 0.64907(18) -0.04471(13) 0.81283(13) 0.0314(4) Uani 1 1 d . . . . .
H22 H 0.590616 -0.044641 0.790344 0.038 Uiso 1 1 calc R U . . .
C23 C 0.53212(16) 0.19804(12) 0.82187(13) 0.0285(4) Uani 1 1 d . . . . .
C24 C 0.55489(16) 0.20298(12) 0.90295(13) 0.0281(4) Uani 1 1 d . . . . .
C25 C 0.53004(17) 0.14649(13) 0.97439(14) 0.0334(4) Uani 1 1 d . . . . .
H25 H 0.494423 0.106942 0.972728 0.040 Uiso 1 1 calc R U . . .
C26 C 0.55773(19) 0.14834(16) 1.04833(14) 0.0407(5) Uani 1 1 d . . . . .
H26 H 0.539706 0.110719 1.095891 0.049 Uiso 1 1 calc R U . . .
C27 C 0.6118(2) 0.20584(17) 1.05120(16) 0.0453(6) Uani 1 1 d . . . . .
H27 H 0.633082 0.205450 1.099975 0.054 Uiso 1 1 calc R U . . .
C28 C 0.6343(2) 0.26364(17) 0.98200(17) 0.0464(6) Uani 1 1 d . . . . .
H28 H 0.669516 0.303132 0.984541 0.056 Uiso 1 1 calc R U . . .
C29 C 0.60491(19) 0.26396(14) 0.90758(15) 0.0362(4) Uani 1 1 d . . . . .
H29 H 0.618584 0.304513 0.861468 0.043 Uiso 1 1 calc R U . . .
C30 C 0.45702(19) 0.28347(13) 0.78290(14) 0.0342(4) Uani 1 1 d . . . . .
C31 C 0.3473(2) 0.32995(15) 0.82916(19) 0.0480(6) Uani 1 1 d . . . . .
H31 H 0.322421 0.310367 0.885281 0.058 Uiso 1 1 calc R U . . .
C32 C 0.2739(3) 0.40644(18) 0.7912(3) 0.0691(10) Uani 1 1 d . . . . .
H32 H 0.200074 0.437027 0.822270 0.083 Uiso 1 1 calc R U . . .
C33 C 0.3100(3) 0.43689(17) 0.7084(3) 0.0746(12) Uani 1 1 d . . . . .
H33 H 0.260304 0.487074 0.683264 0.090 Uiso 1 1 calc R U . . .
C34 C 0.4195(3) 0.39252(16) 0.6636(2) 0.0660(10) Uani 1 1 d . . . . .
H34 H 0.444746 0.413509 0.607964 0.079 Uiso 1 1 calc R U . . .
C35 C 0.4936(3) 0.31657(14) 0.69998(16) 0.0456(6) Uani 1 1 d . . . . .
H35 H 0.568149 0.287573 0.668820 0.055 Uiso 1 1 calc R U . . .
C36 C -0.03298(18) 0.16835(14) 0.37012(14) 0.0360(5) Uani 1 1 d . . . . .
H36A H 0.007825 0.207175 0.335132 0.043 Uiso 1 1 calc R U . . .
H36B H -0.115987 0.201171 0.377583 0.043 Uiso 1 1 calc R U . . .
C37 C -0.0007(2) 0.08650(15) 0.32517(15) 0.0405(5) Uani 1 1 d . . . . .
H37A H -0.014827 0.105196 0.269859 0.061 Uiso 1 1 calc R U . . .
H37B H -0.047128 0.051023 0.356452 0.061 Uiso 1 1 calc R U . . .
H37C H 0.080373 0.051591 0.320795 0.061 Uiso 1 1 calc R U . . .
C38 C -0.09091(17) 0.12344(13) 0.52361(14) 0.0341(4) Uani 1 1 d . . . . .
H38A H -0.051476 0.070078 0.556378 0.041 Uiso 1 1 calc R U . . .
H38B H -0.144750 0.109878 0.502439 0.041 Uiso 1 1 calc R U . . .
C39 C -0.1596(2) 0.19782(15) 0.58066(18) 0.0461(6) Uani 1 1 d . . . . .
H39A H -0.207668 0.248093 0.550917 0.069 Uiso 1 1 calc R U . . .
H39B H -0.106644 0.215604 0.597625 0.069 Uiso 1 1 calc R U . . .
H39C H -0.207991 0.176791 0.629530 0.069 Uiso 1 1 calc R U . . .
O5 O 0.10419(12) 0.36708(9) 0.33835(8) 0.0285(3) Uani 1 1 d . . . . .
O6 O -0.07578(13) 0.39270(11) 0.33594(9) 0.0387(3) Uani 1 1 d . . . . .
O7 O -0.24259(13) 0.41750(10) 0.48661(9) 0.0353(3) Uani 1 1 d . . . . .
O8 O -0.18733(11) 0.41190(8) 0.60105(8) 0.0273(3) Uani 1 1 d . . . . .
N2 N 0.48425(15) 0.36855(12) 0.30533(11) 0.0330(4) Uani 1 1 d . . . . .
C41 C 0.37842(17) 0.37146(12) 0.35465(12) 0.0280(4) Uani 1 1 d . . . . .
C42 C 0.34945(17) 0.38481(12) 0.44117(12) 0.0291(4) Uani 1 1 d . . . . .
H42 H 0.403432 0.392651 0.463161 0.035 Uiso 1 1 calc R U . . .
C43 C 0.24429(17) 0.38632(12) 0.49229(12) 0.0265(4) Uani 1 1 d D . . . .
C44 C 0.15822(16) 0.37469(11) 0.46282(11) 0.0245(4) Uani 1 1 d . . . . .
C45 C 0.18550(16) 0.36838(11) 0.37617(12) 0.0255(4) Uani 1 1 d . . . . .
C46 C 0.29165(17) 0.36462(12) 0.32315(12) 0.0289(4) Uani 1 1 d . . . . .
H46 H 0.306210 0.357570 0.266611 0.035 Uiso 1 1 calc R U . . .
C47 C -0.01178(17) 0.38508(12) 0.37954(12) 0.0271(4) Uani 1 1 d . . . . .
C48 C -0.04010(16) 0.38780(11) 0.47019(11) 0.0247(4) Uani 1 1 d . . . . .
C49 C -0.16138(16) 0.40508(11) 0.51543(12) 0.0258(4) Uani 1 1 d . . . . .
C50 C -0.10226(15) 0.38844(11) 0.64439(12) 0.0238(4) Uani 1 1 d . . . . .
C51 C 0.01557(15) 0.36599(11) 0.60280(11) 0.0232(3) Uani 1 1 d . . . . .
C52 C 0.04549(16) 0.37617(11) 0.51127(11) 0.0235(3) Uani 1 1 d . . . . .
C53 C 0.09628(16) 0.33128(12) 0.65384(12) 0.0264(4) Uani 1 1 d . . . . .
H53 H 0.175601 0.310482 0.628559 0.032 Uiso 1 1 calc R U . . .
C54 C 0.06082(16) 0.32740(12) 0.73977(12) 0.0263(4) Uani 1 1 d . . . . .
H54 H 0.116204 0.304098 0.771767 0.032 Uiso 1 1 calc R U . . .
C55 C -0.13939(16) 0.38769(11) 0.73110(12) 0.0255(4) Uani 1 1 d . . . . .
H55 H -0.218688 0.406936 0.756593 0.031 Uiso 1 1 calc R U . . .
C56 C -0.05808(16) 0.35816(11) 0.78009(11) 0.0243(4) Uani 1 1 d . . . . .
C57 C -0.09345(15) 0.36017(11) 0.87325(11) 0.0244(4) Uani 1 1 d . . . . .
C58 C -0.16488(16) 0.45161(11) 0.90100(11) 0.0252(4) Uani 1 1 d . . . . .
C59 C -0.25894(17) 0.46772(12) 0.97094(12) 0.0295(4) Uani 1 1 d . . . . .
H59 H -0.279035 0.420000 1.003272 0.035 Uiso 1 1 calc R U . . .
C60 C -0.32291(18) 0.55368(14) 0.99301(13) 0.0354(4) Uani 1 1 d . . . . .
H60 H -0.385311 0.563170 1.040017 0.042 Uiso 1 1 calc R U . . .
C61 C -0.29459(19) 0.62586(13) 0.94549(14) 0.0362(5) Uani 1 1 d . . . . .
H61 H -0.338068 0.683644 0.960170 0.043 Uiso 1 1 calc R U . . .
C62 C -0.2013(2) 0.61105(13) 0.87625(13) 0.0349(4) Uani 1 1 d . . . . .
H62 H -0.181169 0.658988 0.844544 0.042 Uiso 1 1 calc R U . . .
C63 C -0.13745(17) 0.52495(12) 0.85370(12) 0.0290(4) Uani 1 1 d . . . . .
H63 H -0.075461 0.515904 0.806423 0.035 Uiso 1 1 calc R U . . .
C64 C -0.05526(15) 0.28531(11) 0.92518(11) 0.0243(4) Uani 1 1 d . . . . .
C65 C 0.01024(17) 0.19614(12) 0.89247(12) 0.0285(4) Uani 1 1 d . . . . .
C66 C 0.1183(2) 0.14426(14) 0.91054(14) 0.0392(5) Uani 1 1 d . . . . .
H66 H 0.145783 0.163289 0.946512 0.047 Uiso 1 1 calc R U . . .
C67 C 0.1848(2) 0.06428(16) 0.87489(18) 0.0539(7) Uani 1 1 d . . . . .
H67 H 0.257089 0.030663 0.886588 0.065 Uiso 1 1 calc R U . . .
C68 C 0.1444(3) 0.03427(15) 0.82211(18) 0.0553(7) Uani 1 1 d . . . . .
H68 H 0.190073 -0.018465 0.797373 0.066 Uiso 1 1 calc R U . . .
C69 C 0.0355(2) 0.08347(15) 0.80649(16) 0.0479(6) Uani 1 1 d . . . . .
H69 H 0.006987 0.062951 0.772342 0.058 Uiso 1 1 calc R U . . .
C70 C -0.0310(2) 0.16336(14) 0.84176(14) 0.0361(4) Uani 1 1 d . . . . .
H70 H -0.104373 0.195576 0.831402 0.043 Uiso 1 1 calc R U . . .
C71 C -0.07387(15) 0.28779(11) 1.01718(11) 0.0247(4) Uani 1 1 d . . . . .
C72 C -0.04544(17) 0.34870(12) 1.04744(12) 0.0290(4) Uani 1 1 d . . . . .
H72 H -0.009343 0.385805 1.009850 0.035 Uiso 1 1 calc R U . . .
C73 C -0.07102(18) 0.35390(13) 1.13359(13) 0.0336(4) Uani 1 1 d . . . . .
H73 H -0.051881 0.394467 1.153264 0.040 Uiso 1 1 calc R U . . .
C74 C -0.12454(17) 0.29928(14) 1.18987(13) 0.0349(4) Uani 1 1 d . . . . .
H74 H -0.144163 0.304574 1.247221 0.042 Uiso 1 1 calc R U . . .
C75 C -0.14915(17) 0.23617(14) 1.16066(13) 0.0334(4) Uani 1 1 d . . . . .
H75 H -0.183540 0.198273 1.198646 0.040 Uiso 1 1 calc R U . . .
C76 C -0.12248(16) 0.22970(12) 1.07501(12) 0.0282(4) Uani 1 1 d . . . . .
H76 H -0.137109 0.186291 1.055952 0.034 Uiso 1 1 calc R U . . .
C77 C 0.56383(19) 0.39380(14) 0.33491(14) 0.0360(4) Uani 1 1 d . . . . .
H77A H 0.518437 0.443002 0.369264 0.043 Uiso 1 1 calc R U . . .
H77B H 0.614456 0.414826 0.286644 0.043 Uiso 1 1 calc R U . . .
C78 C 0.6387(2) 0.31777(15) 0.38580(16) 0.0422(5) Uani 1 1 d . . . . .
H78A H 0.682869 0.268274 0.352674 0.063 Uiso 1 1 calc R U . . .
H78B H 0.589475 0.299247 0.435784 0.063 Uiso 1 1 calc R U . . .
H78C H 0.690971 0.337766 0.401093 0.063 Uiso 1 1 calc R U . . .
C79 C 0.51670(18) 0.35525(15) 0.21602(14) 0.0382(5) Uani 1 1 d . . . . .
H79A H 0.480758 0.315692 0.208277 0.046 Uiso 1 1 calc R U . . .
H79B H 0.600574 0.326264 0.198799 0.046 Uiso 1 1 calc R U . . .
C80 C 0.4800(2) 0.44187(19) 0.16028(16) 0.0533(6) Uani 1 1 d . . . . .
H80A H 0.508812 0.430013 0.102368 0.080 Uiso 1 1 calc R U . . .
H80B H 0.511545 0.482695 0.170073 0.080 Uiso 1 1 calc R U . . .
H80C H 0.396478 0.467822 0.173061 0.080 Uiso 1 1 calc R U . . .
H43 H 0.226(2) 0.4011(16) 0.5432(8) 0.038(7) Uiso 1 1 d D . . . .
H12 H 0.3101(10) 0.1613(17) 0.6464(17) 0.042(7) Uiso 1 1 d D . . . .

loop_
_atom_site_aniso_label
_atom_site_aniso_U_11
_atom_site_aniso_U_22
_atom_site_aniso_U_33
_atom_site_aniso_U_23
_atom_site_aniso_U_13
_atom_site_aniso_U_12
O1 0.0345(7) 0.0354(7) 0.0233(7) 0.0005(5) -0.0099(5) -0.0157(6)
O2 0.0420(8) 0.0757(12) 0.0268(8) -0.0045(7) -0.0048(7) -0.0243(8)
O3 0.0313(7) 0.0451(8) 0.0324(8) -0.0071(6) -0.0016(6) -0.0154(6)
O4 0.0250(6) 0.0318(7) 0.0289(7) -0.0075(5) -0.0048(5) -0.0094(5)
N1 0.0303(8) 0.0348(9) 0.0396(10) 0.0057(7) -0.0162(7) -0.0133(7)
C1 0.0289(9) 0.0241(8) 0.0290(10) -0.0024(7) -0.0067(7) -0.0098(7)
C2 0.0292(9) 0.0194(8) 0.0350(10) -0.0006(7) -0.0131(8) -0.0068(7)
C3 0.0331(9) 0.0245(9) 0.0283(10) 0.0022(7) -0.0142(8) -0.0096(7)
C4 0.0306(9) 0.0190(8) 0.0270(9) -0.0013(6) -0.0089(7) -0.0078(7)
C5 0.0263(8) 0.0177(8) 0.0274(9) -0.0033(6) -0.0101(7) -0.0055(6)
C6 0.0271(8) 0.0133(7) 0.0284(9) -0.0033(6) -0.0088(7) -0.0040(6)
C7 0.0295(9) 0.0217(8) 0.0284(10) -0.0024(7) -0.0084(7) -0.0095(7)
C8 0.0335(9) 0.0290(9) 0.0271(10) -0.0016(7) -0.0074(8) -0.0119(7)
C9 0.0302(9) 0.0239(8) 0.0272(9) -0.0047(7) -0.0049(7) -0.0101(7)
C10 0.0255(8) 0.0170(8) 0.0295(9) -0.0055(6) -0.0061(7) -0.0060(6)
C11 0.0251(8) 0.0170(7) 0.0278(9) -0.0032(6) -0.0094(7) -0.0052(6)
C12 0.0235(8) 0.0262(9) 0.0318(10) -0.0081(7) -0.0088(7) -0.0041(7)
C012 0.0313(9) 0.0226(8) 0.0273(9) -0.0040(7) -0.0105(7) -0.0083(7)
C13 0.0282(9) 0.0239(8) 0.0273(9) -0.0083(7) -0.0067(7) -0.0043(7)
C14 0.0289(9) 0.0164(8) 0.0308(10) -0.0036(6) -0.0114(7) -0.0045(6)
C15 0.0246(8) 0.0199(8) 0.0330(10) -0.0038(7) -0.0100(7) -0.0054(6)
C16 0.0272(8) 0.0234(9) 0.0298(10) -0.0043(7) -0.0090(7) -0.0072(7)
C17 0.0295(9) 0.0231(9) 0.0268(9) -0.0044(7) -0.0088(7) -0.0046(7)
C18 0.0297(9) 0.0318(10) 0.0366(11) -0.0085(8) -0.0113(8) -0.0059(8)
C19 0.0321(10) 0.0420(12) 0.0382(12) -0.0056(9) -0.0149(9) -0.0011(9)
C20 0.0413(11) 0.0286(10) 0.0374(12) 0.0020(8) -0.0136(9) 0.0058(8)
C21 0.0495(12) 0.0221(9) 0.0391(12) -0.0019(8) -0.0114(10) -0.0063(8)
C22 0.0362(10) 0.0241(9) 0.0333(10) -0.0027(7) -0.0113(8) -0.0077(7)
C23 0.0284(9) 0.0248(9) 0.0337(10) -0.0072(7) -0.0114(8) -0.0059(7)
C24 0.0257(8) 0.0243(9) 0.0335(10) -0.0093(7) -0.0101(7) -0.0026(7)
C25 0.0315(9) 0.0322(10) 0.0350(11) -0.0072(8) -0.0087(8) -0.0071(8)
C26 0.0335(10) 0.0508(13) 0.0307(11) -0.0086(9) -0.0075(8) -0.0051(9)
C27 0.0394(11) 0.0597(15) 0.0382(12) -0.0206(11) -0.0145(10) -0.0072(10)
C28 0.0424(12) 0.0507(13) 0.0567(15) -0.0223(11) -0.0166(11) -0.0157(10)
C29 0.0379(10) 0.0309(10) 0.0439(12) -0.0101(8) -0.0130(9) -0.0110(8)
C30 0.0406(10) 0.0227(9) 0.0444(12) -0.0092(8) -0.0227(9) -0.0044(8)
C31 0.0412(12) 0.0340(11) 0.0707(17) -0.0212(11) -0.0256(12) 0.0016(9)
C32 0.0502(15) 0.0359(13) 0.129(3) -0.0298(17) -0.0488(19) 0.0077(11)
C33 0.097(2) 0.0233(12) 0.126(3) 0.0019(15) -0.087(3) -0.0051(14)
C34 0.117(3) 0.0246(11) 0.076(2) 0.0082(12) -0.066(2) -0.0204(14)
C35 0.0705(16) 0.0250(10) 0.0474(14) -0.0017(9) -0.0289(12) -0.0133(10)
C36 0.0329(10) 0.0335(10) 0.0440(12) 0.0069(9) -0.0215(9) -0.0105(8)
C37 0.0453(12) 0.0403(11) 0.0419(12) 0.0062(9) -0.0224(10) -0.0176(9)
C38 0.0308(9) 0.0288(9) 0.0449(12) 0.0020(8) -0.0147(9) -0.0114(8)
C39 0.0353(11) 0.0348(11) 0.0654(16) -0.0098(10) -0.0032(10) -0.0133(9)
O5 0.0332(7) 0.0308(7) 0.0209(6) -0.0035(5) -0.0084(5) -0.0086(5)
O6 0.0393(8) 0.0505(9) 0.0278(8) -0.0065(6) -0.0154(6) -0.0107(6)
O7 0.0362(7) 0.0410(8) 0.0328(8) -0.0029(6) -0.0148(6) -0.0134(6)
O8 0.0274(6) 0.0282(6) 0.0248(7) -0.0024(5) -0.0097(5) -0.0056(5)
N2 0.0330(8) 0.0372(9) 0.0278(9) -0.0041(7) -0.0053(7) -0.0121(7)
C41 0.0315(9) 0.0203(8) 0.0275(10) -0.0017(7) -0.0063(7) -0.0049(7)
C42 0.0317(9) 0.0282(9) 0.0286(10) -0.0014(7) -0.0102(8) -0.0101(7)
C43 0.0333(9) 0.0219(8) 0.0223(9) -0.0025(7) -0.0084(7) -0.0059(7)
C44 0.0317(9) 0.0179(8) 0.0213(9) -0.0005(6) -0.0077(7) -0.0057(6)
C45 0.0328(9) 0.0186(8) 0.0236(9) -0.0010(6) -0.0102(7) -0.0054(7)
C46 0.0358(10) 0.0275(9) 0.0213(9) -0.0024(7) -0.0069(7) -0.0089(7)
C47 0.0338(9) 0.0205(8) 0.0261(9) -0.0017(7) -0.0111(8) -0.0058(7)
C48 0.0318(9) 0.0170(8) 0.0234(9) -0.0009(6) -0.0101(7) -0.0043(6)
C49 0.0314(9) 0.0200(8) 0.0254(9) -0.0017(6) -0.0101(7) -0.0062(7)
C50 0.0278(8) 0.0163(7) 0.0257(9) -0.0015(6) -0.0100(7) -0.0034(6)
C51 0.0280(8) 0.0171(7) 0.0212(9) -0.0009(6) -0.0062(7) -0.0046(6)
C52 0.0313(9) 0.0125(7) 0.0241(9) -0.0023(6) -0.0089(7) -0.0029(6)
C53 0.0245(8) 0.0240(8) 0.0249(9) -0.0014(7) -0.0060(7) -0.0025(7)
C54 0.0277(8) 0.0233(8) 0.0236(9) 0.0004(7) -0.0089(7) -0.0037(7)
C55 0.0265(8) 0.0203(8) 0.0256(9) -0.0022(6) -0.0054(7) -0.0046(6)
C56 0.0310(9) 0.0172(8) 0.0217(9) -0.0018(6) -0.0061(7) -0.0054(6)
C57 0.0275(8) 0.0213(8) 0.0223(9) -0.0022(6) -0.0041(7) -0.0077(7)
C58 0.0300(8) 0.0196(8) 0.0231(9) -0.0018(6) -0.0092(7) -0.0038(7)
C59 0.0333(9) 0.0237(9) 0.0284(10) -0.0005(7) -0.0052(8) -0.0092(7)
C60 0.0353(10) 0.0310(10) 0.0313(11) -0.0068(8) -0.0011(8) -0.0056(8)
C61 0.0431(11) 0.0201(9) 0.0375(11) -0.0058(7) -0.0104(9) -0.0006(8)
C62 0.0483(11) 0.0218(9) 0.0321(11) 0.0024(7) -0.0114(9) -0.0108(8)
C63 0.0345(9) 0.0255(9) 0.0238(9) 0.0000(7) -0.0059(7) -0.0088(7)
C64 0.0259(8) 0.0215(8) 0.0230(9) -0.0015(6) -0.0046(7) -0.0068(6)
C65 0.0378(10) 0.0218(8) 0.0210(9) 0.0006(7) -0.0034(7) -0.0092(7)
C66 0.0403(11) 0.0291(10) 0.0374(12) -0.0015(8) -0.0104(9) -0.0008(8)
C67 0.0475(13) 0.0334(12) 0.0596(17) -0.0043(11) -0.0070(12) 0.0042(10)
C68 0.0683(17) 0.0273(11) 0.0515(15) -0.0127(10) 0.0064(13) -0.0074(11)
C69 0.0684(16) 0.0332(11) 0.0415(13) -0.0122(9) -0.0034(11) -0.0199(11)
C70 0.0457(11) 0.0284(10) 0.0339(11) -0.0051(8) -0.0062(9) -0.0140(8)
C71 0.0259(8) 0.0205(8) 0.0229(9) -0.0008(6) -0.0072(7) -0.0028(6)
C72 0.0335(9) 0.0257(9) 0.0276(10) -0.0012(7) -0.0104(8) -0.0085(7)
C73 0.0364(10) 0.0308(10) 0.0331(11) -0.0070(8) -0.0162(8) -0.0036(8)
C74 0.0310(9) 0.0418(11) 0.0232(9) -0.0040(8) -0.0100(8) -0.0007(8)
C75 0.0291(9) 0.0370(10) 0.0261(10) 0.0059(8) -0.0077(7) -0.0067(8)
C76 0.0282(9) 0.0245(9) 0.0291(10) 0.0015(7) -0.0090(7) -0.0066(7)
C77 0.0372(10) 0.0353(10) 0.0370(11) -0.0048(8) -0.0053(9) -0.0163(8)
C78 0.0368(11) 0.0422(12) 0.0495(14) -0.0086(10) -0.0147(10) -0.0106(9)
C79 0.0311(10) 0.0462(12) 0.0312(11) -0.0100(9) -0.0004(8) -0.0090(9)
C80 0.0538(14) 0.0652(16) 0.0332(12) 0.0057(11) -0.0055(11) -0.0214(12)

loop_
_atom_type_symbol
_atom_type_description
_atom_type_scat_dispersion_real
_atom_type_scat_dispersion_imag
_atom_type_scat_source
C C 0.0181 0.0091 'International Tables Vol C Tables 4.2.6.8 and 6.1.1.4'
H H 0.0000 0.0000 'International Tables Vol C Tables 4.2.6.8 and 6.1.1.4'
N N 0.0311 0.0180 'International Tables Vol C Tables 4.2.6.8 and 6.1.1.4'
O O 0.0492 0.0322 'International Tables Vol C Tables 4.2.6.8 and 6.1.1.4'

loop_
_geom_angle_atom_site_label_1
_geom_angle_atom_site_label_2
_geom_angle_atom_site_label_3
_geom_angle
_geom_angle_site_symmetry_1
_geom_angle_site_symmetry_3
_geom_angle_publ_flag
C4 O1 C8 122.53(15) . . ?
C10 O4 C9 122.46(14) . . ?
C2 N1 C36 121.85(18) . . ?
C2 N1 C38 121.07(17) . . ?
C38 N1 C36 116.75(16) . . ?
C2 C1 H1 119.2 . . ?
C012 C1 H1 119.2 . . ?
C012 C1 C2 121.59(18) . . ?
N1 C2 C1 121.15(18) . . ?
N1 C2 C3 121.65(18) . . ?
C3 C2 C1 117.19(17) . . ?
C2 C3 H3 120.2 . . ?
C4 C3 C2 119.69(18) . . ?
C4 C3 H3 120.2 . . ?
O1 C4 C3 114.68(17) . . ?
O1 C4 C5 121.30(16) . . ?
C3 C4 C5 124.02(18) . . ?
C4 C5 C6 118.23(17) . . ?
C4 C5 C012 114.85(16) . . ?
C012 C5 C6 126.77(17) . . ?
C5 C6 C11 123.42(17) . . ?
C7 C6 C5 118.81(17) . . ?
C7 C6 C11 117.77(16) . . ?
C6 C7 C8 121.43(17) . . ?
C6 C7 C9 122.05(17) . . ?
C9 C7 C8 116.52(17) . . ?
O1 C8 C7 116.29(17) . . ?
O2 C8 O1 115.64(18) . . ?
O2 C8 C7 128.02(19) . . ?
O3 C9 O4 115.58(17) . . ?
O3 C9 C7 127.93(19) . . ?
O4 C9 C7 116.45(16) . . ?
O4 C10 C11 121.64(17) . . ?
O4 C10 C15 115.51(16) . . ?
C15 C10 C11 122.84(18) . . ?
C10 C11 C6 118.17(17) . . ?
C10 C11 C12 115.60(17) . . ?
C12 C11 C6 126.17(16) . . ?
C11 C12 H12 120.6(18) . . ?
C13 C12 C11 122.08(17) . . ?
C13 C12 H12 117.3(18) . . ?
C1 C012 C5 122.29(18) . . ?
C1 C012 H012 118.9 . . ?
C5 C012 H012 118.9 . . ?
C12 C13 H13 119.6 . . ?
C12 C13 C14 120.89(18) . . ?
C14 C13 H13 119.6 . . ?
C13 C14 C16 120.34(17) . . ?
C15 C14 C13 118.25(17) . . ?
C15 C14 C16 121.36(17) . . ?
C10 C15 H15 120.0 . . ?
C14 C15 C10 119.98(17) . . ?
C14 C15 H15 120.0 . . ?
C17 C16 C14 116.01(16) . . ?
C23 C16 C14 119.63(16) . . ?
C23 C16 C17 124.33(17) . . ?
C18 C17 C16 123.04(17) . . ?
C22 C17 C16 119.04(17) . . ?
C22 C17 C18 117.92(17) . . ?
C17 C18 H18 119.6 . . ?
C19 C18 C17 120.9(2) . . ?
C19 C18 H18 119.6 . . ?
C18 C19 H19 119.8 . . ?
C20 C19 C18 120.4(2) . . ?
C20 C19 H19 119.8 . . ?
C19 C20 H20 120.2 . . ?
C19 C20 C21 119.50(18) . . ?
C21 C20 H20 120.2 . . ?
C20 C21 H21 120.0 . . ?
C22 C21 C20 120.0(2) . . ?
C22 C21 H21 120.0 . . ?
C17 C22 H22 119.4 . . ?
C21 C22 C17 121.2(2) . . ?
C21 C22 H22 119.4 . . ?
C16 C23 C24 122.28(17) . . ?
C16 C23 C30 121.45(18) . . ?
C24 C23 C30 116.27(16) . . ?
C25 C24 C23 121.43(18) . . ?
C25 C24 C29 118.67(19) . . ?
C29 C24 C23 119.88(19) . . ?
C24 C25 H25 119.6 . . ?
C24 C25 C26 120.9(2) . . ?
C26 C25 H25 119.6 . . ?
C25 C26 H26 120.0 . . ?
C27 C26 C25 120.1(2) . . ?
C27 C26 H26 120.0 . . ?
C26 C27 H27 120.1 . . ?
C28 C27 C26 119.8(2) . . ?
C28 C27 H27 120.1 . . ?
C27 C28 H28 119.6 . . ?
C27 C28 C29 120.8(2) . . ?
C29 C28 H28 119.6 . . ?
C24 C29 C28 119.6(2) . . ?
C24 C29 H29 120.2 . . ?
C28 C29 H29 120.2 . . ?
C31 C30 C23 119.8(2) . . ?
C31 C30 C35 118.7(2) . . ?
C35 C30 C23 121.5(2) . . ?
C30 C31 H31 120.1 . . ?
C30 C31 C32 119.9(3) . . ?
C32 C31 H31 120.1 . . ?
C31 C32 H32 119.6 . . ?
C33 C32 C31 120.8(3) . . ?
C33 C32 H32 119.6 . . ?
C32 C33 H33 120.4 . . ?
C34 C33 C32 119.3(2) . . ?
C34 C33 H33 120.4 . . ?
C33 C34 H34 119.6 . . ?
C33 C34 C35 120.8(3) . . ?
C35 C34 H34 119.6 . . ?
C30 C35 H35 119.8 . . ?
C34 C35 C30 120.5(3) . . ?
C34 C35 H35 119.8 . . ?
N1 C36 H36A 109.0 . . ?
N1 C36 H36B 109.0 . . ?
N1 C36 C37 112.95(16) . . ?
H36A C36 H36B 107.8 . . ?
C37 C36 H36A 109.0 . . ?
C37 C36 H36B 109.0 . . ?
C36 C37 H37A 109.5 . . ?
C36 C37 H37B 109.5 . . ?
C36 C37 H37C 109.5 . . ?
H37A C37 H37B 109.5 . . ?
H37A C37 H37C 109.5 . . ?
H37B C37 H37C 109.5 . . ?
N1 C38 H38A 108.9 . . ?
N1 C38 H38B 108.9 . . ?
N1 C38 C39 113.33(18) . . ?
H38A C38 H38B 107.7 . . ?
C39 C38 H38A 108.9 . . ?
C39 C38 H38B 108.9 . . ?
C38 C39 H39A 109.5 . . ?
C38 C39 H39B 109.5 . . ?
C38 C39 H39C 109.5 . . ?
H39A C39 H39B 109.5 . . ?
H39A C39 H39C 109.5 . . ?
H39B C39 H39C 109.5 . . ?
C45 O5 C47 122.55(15) . . ?
C50 O8 C49 122.35(14) . . ?
C41 N2 C77 121.15(18) . . ?
C41 N2 C79 121.67(18) . . ?
C79 N2 C77 116.38(17) . . ?
N2 C41 C42 120.28(18) . . ?
N2 C41 C46 122.37(18) . . ?
C46 C41 C42 117.31(18) . . ?
C41 C42 H42 119.4 . . ?
C43 C42 C41 121.26(18) . . ?
C43 C42 H42 119.4 . . ?
C42 C43 C44 122.23(18) . . ?
C42 C43 H43 119.2(18) . . ?
C44 C43 H43 118.2(17) . . ?
C43 C44 C52 126.23(17) . . ?
C45 C44 C43 115.30(17) . . ?
C45 C44 C52 118.27(17) . . ?
O5 C45 C44 120.86(17) . . ?
C46 C45 O5 115.35(17) . . ?
C46 C45 C44 123.78(18) . . ?
C41 C46 H46 120.1 . . ?
C45 C46 C41 119.82(18) . . ?
C45 C46 H46 120.1 . . ?
O5 C47 C48 116.28(16) . . ?
O6 C47 O5 115.34(17) . . ?
O6 C47 C48 128.30(19) . . ?
C47 C48 C49 117.45(16) . . ?
C52 C48 C47 120.93(17) . . ?
C52 C48 C49 121.60(17) . . ?
O7 C49 O8 116.07(17) . . ?
O7 C49 C48 127.45(18) . . ?
O8 C49 C48 116.42(16) . . ?
O8 C50 C51 121.42(16) . . ?
O8 C50 C55 116.53(16) . . ?
C55 C50 C51 122.05(17) . . ?
C50 C51 C52 118.11(16) . . ?
C50 C51 C53 116.54(16) . . ?
C53 C51 C52 125.29(17) . . ?
C44 C52 C51 122.61(17) . . ?
C48 C52 C44 119.32(17) . . ?
C48 C52 C51 118.07(17) . . ?
C51 C53 H53 119.2 . . ?
C54 C53 C51 121.62(17) . . ?
C54 C53 H53 119.2 . . ?
C53 C54 H54 119.6 . . ?
C53 C54 C56 120.77(17) . . ?
C56 C54 H54 119.6 . . ?
C50 C55 H55 120.0 . . ?
C50 C55 C56 120.06(17) . . ?
C56 C55 H55 120.0 . . ?
C54 C56 C57 119.36(16) . . ?
C55 C56 C54 118.48(17) . . ?
C55 C56 C57 122.15(16) . . ?
C56 C57 C58 113.90(15) . . ?
C64 C57 C56 120.88(16) . . ?
C64 C57 C58 125.06(17) . . ?
C59 C58 C57 123.37(17) . . ?
C59 C58 C63 117.96(17) . . ?
C63 C58 C57 118.66(17) . . ?
C58 C59 H59 119.5 . . ?
C60 C59 C58 120.95(18) . . ?
C60 C59 H59 119.5 . . ?
C59 C60 H60 119.8 . . ?
C59 C60 C61 120.5(2) . . ?
C61 C60 H60 119.8 . . ?
C60 C61 H61 120.3 . . ?
C62 C61 C60 119.35(18) . . ?
C62 C61 H61 120.3 . . ?
C61 C62 H62 119.8 . . ?
C61 C62 C63 120.31(19) . . ?
C63 C62 H62 119.8 . . ?
C58 C63 H63 119.5 . . ?
C62 C63 C58 120.98(19) . . ?
C62 C63 H63 119.5 . . ?
C57 C64 C65 121.36(17) . . ?
C57 C64 C71 122.12(16) . . ?
C65 C64 C71 116.51(15) . . ?
C66 C65 C64 119.59(19) . . ?
C70 C65 C64 122.06(18) . . ?
C70 C65 C66 118.32(19) . . ?
C65 C66 H66 119.9 . . ?
C67 C66 C65 120.3(2) . . ?
C67 C66 H66 119.9 . . ?
C66 C67 H67 119.7 . . ?
C68 C67 C66 120.6(2) . . ?
C68 C67 H67 119.7 . . ?
C67 C68 H68 120.3 . . ?
C69 C68 C67 119.5(2) . . ?
C69 C68 H68 120.3 . . ?
C68 C69 H69 120.0 . . ?
C68 C69 C70 120.1(2) . . ?
C70 C69 H69 120.0 . . ?
C65 C70 H70 119.4 . . ?
C69 C70 C65 121.1(2) . . ?
C69 C70 H70 119.4 . . ?
C72 C71 C64 121.35(17) . . ?
C76 C71 C64 119.93(17) . . ?
C76 C71 C72 118.71(18) . . ?
C71 C72 H72 119.9 . . ?
C73 C72 C71 120.24(19) . . ?
C73 C72 H72 119.9 . . ?
C72 C73 H73 119.8 . . ?
C74 C73 C72 120.4(2) . . ?
C74 C73 H73 119.8 . . ?
C73 C74 H74 120.1 . . ?
C73 C74 C75 119.84(19) . . ?
C75 C74 H74 120.1 . . ?
C74 C75 H75 119.9 . . ?
C76 C75 C74 120.11(19) . . ?
C76 C75 H75 119.9 . . ?
C71 C76 H76 119.7 . . ?
C75 C76 C71 120.56(19) . . ?
C75 C76 H76 119.7 . . ?
N2 C77 H77A 108.8 . . ?
N2 C77 H77B 108.8 . . ?
N2 C77 C78 113.58(18) . . ?
H77A C77 H77B 107.7 . . ?
C78 C77 H77A 108.8 . . ?
C78 C77 H77B 108.8 . . ?
C77 C78 H78A 109.5 . . ?
C77 C78 H78B 109.5 . . ?
C77 C78 H78C 109.5 . . ?
H78A C78 H78B 109.5 . . ?
H78A C78 H78C 109.5 . . ?
H78B C78 H78C 109.5 . . ?
N2 C79 H79A 109.0 . . ?
N2 C79 H79B 109.0 . . ?
N2 C79 C80 112.86(19) . . ?
H79A C79 H79B 107.8 . . ?
C80 C79 H79A 109.0 . . ?
C80 C79 H79B 109.0 . . ?
C79 C80 H80A 109.5 . . ?
C79 C80 H80B 109.5 . . ?
C79 C80 H80C 109.5 . . ?
H80A C80 H80B 109.5 . . ?
H80A C80 H80C 109.5 . . ?
H80B C80 H80C 109.5 . . ?

loop_
_geom_bond_atom_site_label_1
_geom_bond_atom_site_label_2
_geom_bond_distance
_geom_bond_site_symmetry_2
_geom_bond_publ_flag
O1 C4 1.368(2) . ?
O1 C8 1.382(2) . ?
O2 C8 1.203(3) . ?
O3 C9 1.201(2) . ?
O4 C9 1.387(2) . ?
O4 C10 1.370(2) . ?
N1 C2 1.361(3) . ?
N1 C36 1.463(3) . ?
N1 C38 1.463(3) . ?
C1 H1 0.9300 . ?
C1 C2 1.420(3) . ?
C1 C012 1.364(3) . ?
C2 C3 1.406(3) . ?
C3 H3 0.9300 . ?
C3 C4 1.378(3) . ?
C4 C5 1.408(3) . ?
C5 C6 1.437(2) . ?
C5 C012 1.413(3) . ?
C6 C7 1.389(3) . ?
C6 C11 1.464(3) . ?
C7 C8 1.463(3) . ?
C7 C9 1.456(3) . ?
C10 C11 1.397(3) . ?
C10 C15 1.389(3) . ?
C11 C12 1.406(3) . ?
C12 C13 1.376(3) . ?
C12 H12 0.867(10) . ?
C012 H012 0.9300 . ?
C13 H13 0.9300 . ?
C13 C14 1.401(3) . ?
C14 C15 1.384(3) . ?
C14 C16 1.494(3) . ?
C15 H15 0.9300 . ?
C16 C17 1.491(2) . ?
C16 C23 1.357(3) . ?
C17 C18 1.404(3) . ?
C17 C22 1.393(3) . ?
C18 H18 0.9300 . ?
C18 C19 1.384(3) . ?
C19 H19 0.9300 . ?
C19 C20 1.384(3) . ?
C20 H20 0.9300 . ?
C20 C21 1.392(3) . ?
C21 H21 0.9300 . ?
C21 C22 1.387(3) . ?
C22 H22 0.9300 . ?
C23 C24 1.490(3) . ?
C23 C30 1.501(3) . ?
C24 C25 1.390(3) . ?
C24 C29 1.398(3) . ?
C25 H25 0.9300 . ?
C25 C26 1.391(3) . ?
C26 H26 0.9300 . ?
C26 C27 1.377(4) . ?
C27 H27 0.9300 . ?
C27 C28 1.371(4) . ?
C28 H28 0.9300 . ?
C28 C29 1.400(3) . ?
C29 H29 0.9300 . ?
C30 C31 1.387(3) . ?
C30 C35 1.394(3) . ?
C31 H31 0.9300 . ?
C31 C32 1.401(4) . ?
C32 H32 0.9300 . ?
C32 C33 1.378(6) . ?
C33 H33 0.9300 . ?
C33 C34 1.368(6) . ?
C34 H34 0.9300 . ?
C34 C35 1.388(3) . ?
C35 H35 0.9300 . ?
C36 H36A 0.9700 . ?
C36 H36B 0.9700 . ?
C36 C37 1.520(3) . ?
C37 H37A 0.9600 . ?
C37 H37B 0.9600 . ?
C37 H37C 0.9600 . ?
C38 H38A 0.9700 . ?
C38 H38B 0.9700 . ?
C38 C39 1.518(3) . ?
C39 H39A 0.9600 . ?
C39 H39B 0.9600 . ?
C39 H39C 0.9600 . ?
O5 C45 1.375(2) . ?
O5 C47 1.382(2) . ?
O6 C47 1.205(2) . ?
O7 C49 1.202(2) . ?
O8 C49 1.388(2) . ?
O8 C50 1.373(2) . ?
N2 C41 1.352(3) . ?
N2 C77 1.467(3) . ?
N2 C79 1.465(3) . ?
C41 C42 1.423(3) . ?
C41 C46 1.409(3) . ?
C42 H42 0.9300 . ?
C42 C43 1.360(3) . ?
C43 C44 1.417(3) . ?
C43 H43 0.871(10) . ?
C44 C45 1.402(3) . ?
C44 C52 1.426(3) . ?
C45 C46 1.374(3) . ?
C46 H46 0.9300 . ?
C47 C48 1.457(3) . ?
C48 C49 1.456(3) . ?
C48 C52 1.391(3) . ?
C50 C51 1.398(3) . ?
C50 C55 1.385(3) . ?
C51 C52 1.455(3) . ?
C51 C53 1.409(2) . ?
C53 H53 0.9300 . ?
C53 C54 1.370(3) . ?
C54 H54 0.9300 . ?
C54 C56 1.403(3) . ?
C55 H55 0.9300 . ?
C55 C56 1.392(3) . ?
C56 C57 1.492(2) . ?
C57 C58 1.500(2) . ?
C57 C64 1.356(2) . ?
C58 C59 1.393(3) . ?
C58 C63 1.398(3) . ?
C59 H59 0.9300 . ?
C59 C60 1.384(3) . ?
C60 H60 0.9300 . ?
C60 C61 1.388(3) . ?
C61 H61 0.9300 . ?
C61 C62 1.379(3) . ?
C62 H62 0.9300 . ?
C62 C63 1.388(3) . ?
C63 H63 0.9300 . ?
C64 C65 1.491(2) . ?
C64 C71 1.492(3) . ?
C65 C66 1.399(3) . ?
C65 C70 1.395(3) . ?
C66 H66 0.9300 . ?
C66 C67 1.392(3) . ?
C67 H67 0.9300 . ?
C67 C68 1.386(4) . ?
C68 H68 0.9300 . ?
C68 C69 1.385(4) . ?
C69 H69 0.9300 . ?
C69 C70 1.388(3) . ?
C70 H70 0.9300 . ?
C71 C72 1.401(3) . ?
C71 C76 1.396(3) . ?
C72 H72 0.9300 . ?
C72 C73 1.393(3) . ?
C73 H73 0.9300 . ?
C73 C74 1.378(3) . ?
C74 H74 0.9300 . ?
C74 C75 1.392(3) . ?
C75 H75 0.9300 . ?
C75 C76 1.387(3) . ?
C76 H76 0.9300 . ?
C77 H77A 0.9700 . ?
C77 H77B 0.9700 . ?
C77 C78 1.520(3) . ?
C78 H78A 0.9600 . ?
C78 H78B 0.9600 . ?
C78 H78C 0.9600 . ?
C79 H79A 0.9700 . ?
C79 H79B 0.9700 . ?
C79 C80 1.514(3) . ?
C80 H80A 0.9600 . ?
C80 H80B 0.9600 . ?
C80 H80C 0.9600 . ?

loop_
_geom_torsion_atom_site_label_1
_geom_torsion_atom_site_label_2
_geom_torsion_atom_site_label_3
_geom_torsion_atom_site_label_4
_geom_torsion
_geom_torsion_site_symmetry_1
_geom_torsion_site_symmetry_2
_geom_torsion_site_symmetry_3
_geom_torsion_site_symmetry_4
_geom_torsion_publ_flag
O1 C4 C5 C6 2.9(2) . . . . ?
O1 C4 C5 C012 -172.88(15) . . . . ?
O4 C10 C11 C6 5.2(2) . . . . ?
O4 C10 C11 C12 -172.02(15) . . . . ?
O4 C10 C15 C14 171.06(15) . . . . ?
N1 C2 C3 C4 179.08(17) . . . . ?
C1 C2 C3 C4 -2.6(3) . . . . ?
C2 N1 C36 C37 88.4(2) . . . . ?
C2 N1 C38 C39 81.9(2) . . . . ?
C2 C1 C012 C5 0.2(3) . . . . ?
C2 C3 C4 O1 176.75(16) . . . . ?
C2 C3 C4 C5 -2.7(3) . . . . ?
C3 C4 C5 C6 -177.66(16) . . . . ?
C3 C4 C5 C012 6.5(3) . . . . ?
C4 O1 C8 O2 170.75(18) . . . . ?
C4 O1 C8 C7 -11.4(2) . . . . ?
C4 C5 C6 C7 -10.1(2) . . . . ?
C4 C5 C6 C11 169.62(15) . . . . ?
C4 C5 C012 C1 -5.2(3) . . . . ?
C5 C6 C7 C8 6.9(3) . . . . ?
C5 C6 C7 C9 -172.21(16) . . . . ?
C5 C6 C11 C10 168.28(15) . . . . ?
C5 C6 C11 C12 -14.8(3) . . . . ?
C6 C5 C012 C1 179.40(17) . . . . ?
C6 C7 C8 O1 3.6(3) . . . . ?
C6 C7 C8 O2 -178.8(2) . . . . ?
C6 C7 C9 O3 -179.75(19) . . . . ?
C6 C7 C9 O4 2.8(2) . . . . ?
C6 C11 C12 C13 -179.54(17) . . . . ?
C7 C6 C11 C10 -12.0(2) . . . . ?
C7 C6 C11 C12 164.97(17) . . . . ?
C8 O1 C4 C3 -171.18(16) . . . . ?
C8 O1 C4 C5 8.3(3) . . . . ?
C8 C7 C9 O3 1.1(3) . . . . ?
C8 C7 C9 O4 -176.38(15) . . . . ?
C9 O4 C10 C11 6.2(2) . . . . ?
C9 O4 C10 C15 -172.32(15) . . . . ?
C9 C7 C8 O1 -177.22(15) . . . . ?
C9 C7 C8 O2 0.4(3) . . . . ?
C10 O4 C9 O3 172.04(16) . . . . ?
C10 O4 C9 C7 -10.1(2) . . . . ?
C10 C11 C12 C13 -2.5(3) . . . . ?
C11 C6 C7 C8 -172.89(16) . . . . ?
C11 C6 C7 C9 8.0(2) . . . . ?
C11 C10 C15 C14 -7.4(3) . . . . ?
C11 C12 C13 C14 -0.3(3) . . . . ?
C12 C13 C14 C15 -0.5(3) . . . . ?
C12 C13 C14 C16 176.82(17) . . . . ?
C012 C1 C2 N1 -177.85(17) . . . . ?
C012 C1 C2 C3 3.9(3) . . . . ?
C012 C5 C6 C7 165.09(17) . . . . ?
C012 C5 C6 C11 -15.1(3) . . . . ?
C13 C14 C15 C10 4.2(3) . . . . ?
C13 C14 C16 C17 124.31(19) . . . . ?
C13 C14 C16 C23 -53.9(3) . . . . ?
C14 C16 C17 C18 142.4(2) . . . . ?
C14 C16 C17 C22 -37.9(3) . . . . ?
C14 C16 C23 C24 172.51(17) . . . . ?
C14 C16 C23 C30 -8.0(3) . . . . ?
C15 C10 C11 C6 -176.34(15) . . . . ?
C15 C10 C11 C12 6.4(2) . . . . ?
C15 C14 C16 C17 -58.4(2) . . . . ?
C15 C14 C16 C23 123.3(2) . . . . ?
C16 C14 C15 C10 -173.10(16) . . . . ?
C16 C17 C18 C19 177.92(19) . . . . ?
C16 C17 C22 C21 -177.75(19) . . . . ?
C16 C23 C24 C25 -55.3(3) . . . . ?
C16 C23 C24 C29 123.1(2) . . . . ?
C16 C23 C30 C31 125.5(2) . . . . ?
C16 C23 C30 C35 -52.8(3) . . . . ?
C17 C16 C23 C24 -5.6(3) . . . . ?
C17 C16 C23 C30 173.94(19) . . . . ?
C17 C18 C19 C20 0.4(3) . . . . ?
C18 C17 C22 C21 2.0(3) . . . . ?
C18 C19 C20 C21 1.0(3) . . . . ?
C19 C20 C21 C22 -0.8(3) . . . . ?
C20 C21 C22 C17 -0.7(3) . . . . ?
C22 C17 C18 C19 -1.8(3) . . . . ?
C23 C16 C17 C18 -39.5(3) . . . . ?
C23 C16 C17 C22 140.3(2) . . . . ?
C23 C24 C25 C26 176.36(18) . . . . ?
C23 C24 C29 C28 -175.13(19) . . . . ?
C23 C30 C31 C32 -175.7(2) . . . . ?
C23 C30 C35 C34 175.7(2) . . . . ?
C24 C23 C30 C31 -55.0(3) . . . . ?
C24 C23 C30 C35 126.7(2) . . . . ?
C24 C25 C26 C27 -0.8(3) . . . . ?
C25 C24 C29 C28 3.3(3) . . . . ?
C25 C26 C27 C28 2.5(3) . . . . ?
C26 C27 C28 C29 -1.2(4) . . . . ?
C27 C28 C29 C24 -1.7(3) . . . . ?
C29 C24 C25 C26 -2.1(3) . . . . ?
C30 C23 C24 C25 125.1(2) . . . . ?
C30 C23 C24 C29 -56.5(3) . . . . ?
C30 C31 C32 C33 -0.7(4) . . . . ?
C31 C30 C35 C34 -2.6(3) . . . . ?
C31 C32 C33 C34 -1.2(4) . . . . ?
C32 C33 C34 C35 1.2(4) . . . . ?
C33 C34 C35 C30 0.7(4) . . . . ?
C35 C30 C31 C32 2.6(3) . . . . ?
C36 N1 C2 C1 -179.84(18) . . . . ?
C36 N1 C2 C3 -1.6(3) . . . . ?
C36 N1 C38 C39 -104.6(2) . . . . ?
C38 N1 C2 C1 -6.6(3) . . . . ?
C38 N1 C2 C3 171.59(18) . . . . ?
C38 N1 C36 C37 -85.1(2) . . . . ?
O5 C45 C46 C41 175.86(15) . . . . ?
O5 C47 C48 C49 -178.95(14) . . . . ?
O5 C47 C48 C52 2.4(2) . . . . ?
O6 C47 C48 C49 -2.5(3) . . . . ?
O6 C47 C48 C52 178.85(18) . . . . ?
O8 C50 C51 C52 5.7(2) . . . . ?
O8 C50 C51 C53 -171.55(15) . . . . ?
O8 C50 C55 C56 175.14(15) . . . . ?
N2 C41 C42 C43 -178.78(17) . . . . ?
N2 C41 C46 C45 -179.72(17) . . . . ?
C41 N2 C77 C78 85.4(2) . . . . ?
C41 N2 C79 C80 86.8(3) . . . . ?
C41 C42 C43 C44 0.1(3) . . . . ?
C42 C41 C46 C45 -1.8(3) . . . . ?
C42 C43 C44 C45 -4.7(3) . . . . ?
C42 C43 C44 C52 -179.29(17) . . . . ?
C43 C44 C45 O5 -172.67(15) . . . . ?
C43 C44 C45 C46 6.2(3) . . . . ?
C43 C44 C52 C48 162.86(17) . . . . ?
C43 C44 C52 C51 -17.1(3) . . . . ?
C44 C45 C46 C41 -3.1(3) . . . . ?
C45 O5 C47 O6 171.00(16) . . . . ?
C45 O5 C47 C48 -12.1(2) . . . . ?
C45 C44 C52 C48 -11.6(2) . . . . ?
C45 C44 C52 C51 168.39(15) . . . . ?
C46 C41 C42 C43 3.3(3) . . . . ?
C47 O5 C45 C44 9.9(2) . . . . ?
C47 O5 C45 C46 -169.09(16) . . . . ?
C47 C48 C49 O7 0.1(3) . . . . ?
C47 C48 C49 O8 -176.81(14) . . . . ?
C47 C48 C52 C44 9.2(2) . . . . ?
C47 C48 C52 C51 -170.79(15) . . . . ?
C49 O8 C50 C51 7.5(2) . . . . ?
C49 O8 C50 C55 -172.13(15) . . . . ?
C49 C48 C52 C44 -169.36(16) . . . . ?
C49 C48 C52 C51 10.6(2) . . . . ?
C50 O8 C49 O7 171.55(16) . . . . ?
C50 O8 C49 C48 -11.2(2) . . . . ?
C50 C51 C52 C44 165.66(16) . . . . ?
C50 C51 C52 C48 -14.3(2) . . . . ?
C50 C51 C53 C54 -5.8(3) . . . . ?
C50 C55 C56 C54 -1.6(3) . . . . ?
C50 C55 C56 C57 176.98(16) . . . . ?
C51 C50 C55 C56 -4.4(3) . . . . ?
C51 C53 C54 C56 0.0(3) . . . . ?
C52 C44 C45 O5 2.4(2) . . . . ?
C52 C44 C45 C46 -178.69(16) . . . . ?
C52 C48 C49 O7 178.77(18) . . . . ?
C52 C48 C49 O8 1.8(2) . . . . ?
C52 C51 C53 C54 177.22(18) . . . . ?
C53 C51 C52 C44 -17.4(3) . . . . ?
C53 C51 C52 C48 162.66(17) . . . . ?
C53 C54 C56 C55 3.8(3) . . . . ?
C53 C54 C56 C57 -174.83(17) . . . . ?
C54 C56 C57 C58 120.20(18) . . . . ?
C54 C56 C57 C64 -55.5(3) . . . . ?
C55 C50 C51 C52 -174.75(16) . . . . ?
C55 C50 C51 C53 8.0(3) . . . . ?
C55 C56 C57 C58 -58.4(2) . . . . ?
C55 C56 C57 C64 125.9(2) . . . . ?
C56 C57 C58 C59 141.12(19) . . . . ?
C56 C57 C58 C63 -37.7(2) . . . . ?
C56 C57 C64 C65 -8.1(3) . . . . ?
C56 C57 C64 C71 170.52(16) . . . . ?
C57 C58 C59 C60 -179.07(19) . . . . ?
C57 C58 C63 C62 179.50(18) . . . . ?
C57 C64 C65 C66 126.7(2) . . . . ?
C57 C64 C65 C70 -51.2(3) . . . . ?
C57 C64 C71 C72 -49.7(3) . . . . ?
C57 C64 C71 C76 129.09(19) . . . . ?
C58 C57 C64 C65 176.79(17) . . . . ?
C58 C57 C64 C71 -4.6(3) . . . . ?
C58 C59 C60 C61 0.2(3) . . . . ?
C59 C58 C63 C62 0.6(3) . . . . ?
C59 C60 C61 C62 -0.5(3) . . . . ?
C60 C61 C62 C63 0.9(3) . . . . ?
C61 C62 C63 C58 -0.9(3) . . . . ?
C63 C58 C59 C60 -0.2(3) . . . . ?
C64 C57 C58 C59 -43.4(3) . . . . ?
C64 C57 C58 C63 137.7(2) . . . . ?
C64 C65 C66 C67 -174.8(2) . . . . ?
C64 C65 C70 C69 174.8(2) . . . . ?
C64 C71 C72 C73 175.57(16) . . . . ?
C64 C71 C76 C75 -174.68(16) . . . . ?
C65 C64 C71 C72 128.91(18) . . . . ?
C65 C64 C71 C76 -52.3(2) . . . . ?
C65 C66 C67 C68 -0.9(4) . . . . ?
C66 C65 C70 C69 -3.2(3) . . . . ?
C66 C67 C68 C69 -1.6(4) . . . . ?
C67 C68 C69 C70 1.7(4) . . . . ?
C68 C69 C70 C65 0.7(4) . . . . ?
C70 C65 C66 C67 3.3(3) . . . . ?
C71 C64 C65 C66 -51.9(3) . . . . ?
C71 C64 C65 C70 130.1(2) . . . . ?
C71 C72 C73 C74 0.0(3) . . . . ?
C72 C71 C76 C75 4.2(3) . . . . ?
C72 C73 C74 C75 2.5(3) . . . . ?
C73 C74 C75 C76 -1.6(3) . . . . ?
C74 C75 C76 C71 -1.8(3) . . . . ?
C76 C71 C72 C73 -3.3(3) . . . . ?
C77 N2 C41 C42 -10.4(3) . . . . ?
C77 N2 C41 C46 167.43(18) . . . . ?
C77 N2 C79 C80 -83.0(2) . . . . ?
C79 N2 C41 C42 -179.78(17) . . . . ?
C79 N2 C41 C46 -1.9(3) . . . . ?
C79 N2 C77 C78 -104.7(2) . . . . ?
